data_1556870
loop_
_publ_author_name
'Wang, Hai-Xu'
'Wan, Qingyun'
'Low, Kam-Hung'
'Zhou, Cong-Ying'
'Huang, Jie-Sheng'
'Zhang, Jun-Long'
'Che, Chi-Ming'

_publ_section_title
;
 Stable group 8 metal porphyrin mono- and bis(dialkylcarbene) complexes:
 synthesis, characterization, and catalytic activity.
;
_journal_issue 8
_journal_name_full 'Chemical science'
_journal_page_first 2243
_journal_page_last 2259
_journal_paper_doi 10.1039/c9sc05432d
_journal_volume 11
_journal_year 2020
_chemical_formula_moiety 'C64 H52 F4 N4 Os'
_chemical_formula_sum 'C64 H52 F4 N4 Os'
_chemical_formula_weight 1143.29
_space_group_crystal_system triclinic
_space_group_IT_number 2
_space_group_name_Hall '-P 1'
_space_group_name_H-M_alt 'P -1'
_atom_sites_solution_hydrogens geom
_atom_sites_solution_primary dual
_atom_sites_solution_secondary diff
_audit_creation_method SHELXL-2018/3
_audit_update_record
;
2019-10-26 deposited with the CCDC.	2019-12-30 downloaded from the CCDC.
;
_cell_angle_alpha 97.460(3)
_cell_angle_beta 108.927(4)
_cell_angle_gamma 107.647(3)
_cell_formula_units_Z 1
_cell_length_a 11.0536(7)
_cell_length_b 11.1353(7)
_cell_length_c 11.8926(7)
_cell_measurement_reflns_used 1172
_cell_measurement_temperature 173(2)
_cell_measurement_theta_max 66.1097
_cell_measurement_theta_min 2.7504
_cell_volume 1276.53(15)
_computing_cell_refinement 'SAINT V8.38A (Bruker AXS Inc., 2017)'
_computing_data_collection 'APEX3 v2018.7-2 (Bruker-AXS, 2018)'
_computing_data_reduction 'SAINT V8.38A (Bruker AXS Inc., 2017)'
_computing_molecular_graphics 'shelXle (C.B. Huebschle, rev 924)'
_computing_structure_refinement 'SHELXL-2018/3 (Sheldrick, 2018)'
_computing_structure_solution 'SHELXT 2014/5 (Sheldrick, 2014)'
_diffrn_ambient_temperature 173(2)
_diffrn_detector_area_resol_mean 7.3910
_diffrn_measured_fraction_theta_full 0.974
_diffrn_measured_fraction_theta_max 0.974
_diffrn_measurement_device_type
;
'Bruker D8 VENTURE KAPPA goniometer PHOTON II CPAD'
;
_diffrn_measurement_method '\f and \w scans'
_diffrn_radiation_type GaK\a
_diffrn_radiation_wavelength 1.34138
_diffrn_reflns_av_R_equivalents 0.0520
_diffrn_reflns_av_unetI/netI 0.0759
_diffrn_reflns_Laue_measured_fraction_full 0.974
_diffrn_reflns_Laue_measured_fraction_max 0.974
_diffrn_reflns_limit_h_max 13
_diffrn_reflns_limit_h_min -12
_diffrn_reflns_limit_k_max 13
_diffrn_reflns_limit_k_min -13
_diffrn_reflns_limit_l_max 13
_diffrn_reflns_limit_l_min -14
_diffrn_reflns_number 8354
_diffrn_reflns_point_group_measured_fraction_full 0.974
_diffrn_reflns_point_group_measured_fraction_max 0.974
_diffrn_reflns_theta_full 52.978
_diffrn_reflns_theta_max 52.978
_diffrn_reflns_theta_min 3.533
_diffrn_source 'Excillum MetalJet D2'
_exptl_absorpt_coefficient_mu 3.501
_exptl_absorpt_correction_T_max 0.7512
_exptl_absorpt_correction_T_min 0.5016
_exptl_absorpt_correction_type multi-scan
_exptl_absorpt_process_details
;
SADABS-2014/5 - Bruker AXS area detector scaling and absorption correction
;
_exptl_crystal_colour red
_exptl_crystal_density_diffrn 1.487
_exptl_crystal_description ribbon
_exptl_crystal_F_000 576
_exptl_crystal_size_max 0.059
_exptl_crystal_size_mid 0.033
_exptl_crystal_size_min 0.014
_refine_diff_density_max 1.556
_refine_diff_density_min -2.149
_refine_diff_density_rms 0.114
_refine_ls_extinction_method none
_refine_ls_goodness_of_fit_ref 1.107
_refine_ls_hydrogen_treatment constr
_refine_ls_matrix_type full
_refine_ls_number_parameters 362
_refine_ls_number_reflns 4387
_refine_ls_number_restraints 141
_refine_ls_restrained_S_all 1.095
_refine_ls_R_factor_all 0.0567
_refine_ls_R_factor_gt 0.0517
_refine_ls_shift/su_max 0.000
_refine_ls_shift/su_mean 0.000
_refine_ls_structure_factor_coef Fsqd
_refine_ls_weighting_details 'w=1/[\s^2^(Fo^2^)+(0.0432P)^2^+2.5115P] where P=(Fo^2^+2Fc^2^)/3'
_refine_ls_weighting_scheme calc
_refine_ls_wR_factor_gt 0.1270
_refine_ls_wR_factor_ref 0.1315
_reflns_Friedel_coverage 0.000
_reflns_number_gt 4011
_reflns_number_total 4387
_reflns_threshold_expression 'I > 2\s(I)'
_cod_data_source_file c9sc05432d2.cif
_cod_data_source_block ga_CHEM0721
_cod_depositor_comments
;Adding full bibliography for 1556869--1556873.cif.

 Adding full bibliography for 1556869--1556873.cif.
;
_cod_original_cell_volume 1276.53(14)
_cod_database_code 1556870
_shelx_shelxl_version_number 2018/3
_shelx_space_group_comment
;
The symmetry employed for this shelxl refinement is uniquely defined
by the following loop, which should always be used as a source of
symmetry information in preference to the above space-group names.
They are only intended as comments.
;
_shelx_estimated_absorpt_t_min 0.820
_shelx_estimated_absorpt_t_max 0.953

loop_
_space_group_symop_operation_xyz
'x, y, z'
'-x, -y, -z'

loop_
_atom_site_label
_atom_site_type_symbol
_atom_site_fract_x
_atom_site_fract_y
_atom_site_fract_z
_atom_site_U_iso_or_equiv
_atom_site_adp_type
_atom_site_occupancy
_atom_site_site_symmetry_order
_atom_site_calc_flag
_atom_site_refinement_flags_posn
_atom_site_refinement_flags_adp
_atom_site_refinement_flags_occupancy
_atom_site_disorder_assembly
_atom_site_disorder_group
Os1 Os 0.500000 1.000000 0.500000 0.04762(17) Uani 1 2 d DS . P . .
F1 F 0.3313(5) 0.2248(4) 0.0151(4) 0.0832(14) Uani 1 1 d . . . . .
F2 F 0.0557(4) 0.5995(5) 0.9482(4) 0.0884(15) Uani 1 1 d . . . . .
N1 N 0.4004(5) 0.8078(4) 0.4941(4) 0.0394(10) Uani 1 1 d . . . . .
N2 N 0.4532(5) 1.0585(4) 0.6471(4) 0.0383(10) Uani 1 1 d . . . . .
C11 C 0.4405(6) 0.7044(5) 0.3208(5) 0.0380(12) Uani 1 1 d . . . . .
C12 C 0.3911(6) 0.7032(5) 0.4145(5) 0.0371(12) Uani 1 1 d . . . . .
C13 C 0.3210(6) 0.5857(6) 0.4446(5) 0.0453(13) Uani 1 1 d . . . . .
H13 H 0.301241 0.498384 0.404592 0.054 Uiso 1 1 calc R U . . .
C14 C 0.2897(6) 0.6245(6) 0.5398(5) 0.0473(14) Uani 1 1 d . . . . .
H14 H 0.243994 0.568978 0.579579 0.057 Uiso 1 1 calc R U . . .
C15 C 0.3374(6) 0.7647(6) 0.5714(5) 0.0433(13) Uani 1 1 d . . . . .
C16 C 0.3273(6) 0.8435(6) 0.6667(5) 0.0428(13) Uani 1 1 d . . . . .
C17 C 0.3792(6) 0.9790(6) 0.7000(5) 0.0400(12) Uani 1 1 d . . . . .
C18 C 0.3652(6) 1.0611(6) 0.7959(5) 0.0419(13) Uani 1 1 d . . . . .
H18 H 0.318282 1.032076 0.847270 0.050 Uiso 1 1 calc R U . . .
C19 C 0.4296(6) 1.1846(6) 0.7994(5) 0.0411(12) Uani 1 1 d . . . . .
H19 H 0.437284 1.259069 0.854282 0.049 Uiso 1 1 calc R U . . .
C20 C 0.4861(5) 1.1859(5) 0.7053(5) 0.0365(12) Uani 1 1 d . . . . .
C21 C 0.4110(6) 0.5747(5) 0.2397(5) 0.0395(12) Uani 1 1 d . . . . .
C22 C 0.5124(8) 0.5245(7) 0.2518(7) 0.066(2) Uani 1 1 d . . . . .
H22 H 0.601766 0.570917 0.313391 0.079 Uiso 1 1 calc R U . . .
C23 C 0.4854(9) 0.4064(8) 0.1749(8) 0.073(2) Uani 1 1 d . . . . .
H23 H 0.555643 0.371810 0.183022 0.088 Uiso 1 1 calc R U . . .
C24 C 0.3582(8) 0.3419(6) 0.0888(7) 0.0592(18) Uani 1 1 d . . . . .
C25 C 0.2555(7) 0.3881(6) 0.0729(6) 0.0576(17) Uani 1 1 d . . . . .
H25 H 0.166741 0.340853 0.010578 0.069 Uiso 1 1 calc R U . . .
C26 C 0.2831(6) 0.5068(6) 0.1505(6) 0.0484(14) Uani 1 1 d . . . . .
H26 H 0.212256 0.540700 0.141160 0.058 Uiso 1 1 calc R U . . .
C27 C 0.2543(6) 0.7764(6) 0.7414(5) 0.0419(13) Uani 1 1 d . . . . .
C28 C 0.1175(7) 0.6932(7) 0.6871(6) 0.0556(16) Uani 1 1 d . . . . .
H28 H 0.069187 0.677513 0.601202 0.067 Uiso 1 1 calc R U . . .
C29 C 0.0505(7) 0.6328(8) 0.7560(7) 0.0653(19) Uani 1 1 d . . . . .
H29 H -0.043123 0.575562 0.718513 0.078 Uiso 1 1 calc R U . . .
C30 C 0.1220(7) 0.6574(8) 0.8794(7) 0.0590(17) Uani 1 1 d . . . . .
C31 C 0.2557(7) 0.7367(7) 0.9371(6) 0.0538(16) Uani 1 1 d . . . . .
H31 H 0.302324 0.751146 1.023087 0.065 Uiso 1 1 calc R U . . .
C32 C 0.3232(6) 0.7965(6) 0.8670(5) 0.0449(13) Uani 1 1 d . . . . .
H32 H 0.417457 0.851740 0.905570 0.054 Uiso 1 1 calc R U . . .
C1 C 0.6822(8) 0.9954(9) 0.6163(8) 0.0543(15) Uani 0.614(5) 1 d D U P A 1
C2 C 0.7444(9) 0.8952(9) 0.5956(8) 0.057(2) Uani 0.614(5) 1 d D U P A 1
H2 H 0.680735 0.826417 0.518105 0.069 Uiso 0.614(5) 1 calc R U P A 1
C3 C 0.7844(9) 1.0967(9) 0.7331(8) 0.059(2) Uani 0.614(5) 1 d D U P A 1
H3 H 0.747501 1.165697 0.750202 0.070 Uiso 0.614(5) 1 calc R U P A 1
C4 C 0.7687(11) 0.8319(10) 0.7073(8) 0.059(2) Uani 0.614(5) 1 d D U P A 1
H4A H 0.680447 0.792019 0.716488 0.071 Uiso 0.614(5) 1 calc R U P A 1
H4AB H 0.803982 0.762190 0.691907 0.071 Uiso 0.614(5) 1 calc R U P A 1
C5 C 0.8855(9) 0.9645(14) 0.5854(10) 0.070(3) Uani 0.614(5) 1 d D U P A 1
H5A H 0.923368 0.898639 0.564725 0.084 Uiso 0.614(5) 1 calc R U P A 1
H5AB H 0.871029 1.009643 0.518500 0.084 Uiso 0.614(5) 1 calc R U P A 1
C6 C 0.8080(13) 1.0295(12) 0.8422(9) 0.070(3) Uani 0.614(5) 1 d D U P A 1
H6A H 0.870213 1.096222 0.920040 0.085 Uiso 0.614(5) 1 calc R U P A 1
H6AB H 0.719085 0.986954 0.849439 0.085 Uiso 0.614(5) 1 calc R U P A 1
C7 C 0.9237(10) 1.1595(11) 0.7175(13) 0.073(3) Uani 0.614(5) 1 d D U P A 1
H7A H 0.907212 1.195724 0.644616 0.088 Uiso 0.614(5) 1 calc R U P A 1
H7AB H 0.988310 1.231756 0.790644 0.088 Uiso 0.614(5) 1 calc R U P A 1
C8 C 0.8688(10) 0.9312(9) 0.8220(9) 0.071(2) Uani 0.614(5) 1 d D U P A 1
H8 H 0.884095 0.889697 0.892444 0.085 Uiso 0.614(5) 1 calc R U P A 1
C9 C 0.9848(11) 1.0602(10) 0.7025(9) 0.077(3) Uani 0.614(5) 1 d D U P A 1
H9 H 1.075124 1.101217 0.695443 0.092 Uiso 0.614(5) 1 calc R U P A 1
C10 C 1.0063(10) 1.0026(14) 0.8139(11) 0.077(3) Uani 0.614(5) 1 d D U P A 1
H10A H 1.053873 0.941231 0.807545 0.092 Uiso 0.614(5) 1 calc R U P A 1
H10B H 1.065279 1.073304 0.889697 0.092 Uiso 0.614(5) 1 calc R U P A 1
C1B C 0.3188(8) 1.0060(15) 0.3831(12) 0.0543(15) Uani 0.386(5) 1 d D . P A 2
C2B C 0.1812(11) 0.9417(12) 0.3905(12) 0.057(2) Uani 0.386(5) 1 d D . P A 2
H2B H 0.188682 0.890622 0.454016 0.069 Uiso 0.386(5) 1 calc R U P A 2
C3B C 0.3155(15) 1.0804(11) 0.2853(10) 0.059(2) Uani 0.386(5) 1 d D . P A 2
H3B H 0.408986 1.117999 0.283297 0.070 Uiso 0.386(5) 1 calc R U P A 2
C4B C 0.143(2) 1.0613(14) 0.4277(13) 0.059(2) Uani 0.386(5) 1 d D . P A 2
H4BA H 0.054492 1.030240 0.438873 0.071 Uiso 0.386(5) 1 calc R U P A 2
H4BB H 0.214547 1.119161 0.506978 0.071 Uiso 0.386(5) 1 calc R U P A 2
C5B C 0.094(2) 0.8502(14) 0.2577(11) 0.070(3) Uani 0.386(5) 1 d D . P A 2
H5BA H 0.141438 0.794168 0.236052 0.084 Uiso 0.386(5) 1 calc R U P A 2
H5BB H 0.002718 0.793559 0.252893 0.084 Uiso 0.386(5) 1 calc R U P A 2
C6B C 0.2682(14) 1.1911(14) 0.3288(19) 0.070(3) Uani 0.386(5) 1 d D . P A 2
H6BA H 0.335317 1.244671 0.411502 0.085 Uiso 0.386(5) 1 calc R U P A 2
H6BB H 0.265712 1.248450 0.271663 0.085 Uiso 0.386(5) 1 calc R U P A 2
C7B C 0.2118(12) 0.979(2) 0.1609(13) 0.073(3) Uani 0.386(5) 1 d D . P A 2
H7BA H 0.206917 1.019454 0.091177 0.088 Uiso 0.386(5) 1 calc R U P A 2
H7BB H 0.240695 0.904007 0.147298 0.088 Uiso 0.386(5) 1 calc R U P A 2
C8B C 0.1302(13) 1.1358(15) 0.3327(11) 0.071(2) Uani 0.386(5) 1 d D . P A 2
H8B H 0.098345 1.207247 0.354510 0.085 Uiso 0.386(5) 1 calc R U P A 2
C9B C 0.0770(13) 0.9355(14) 0.1728(14) 0.077(3) Uani 0.386(5) 1 d D . P A 2
H9B H 0.006896 0.878857 0.090971 0.092 Uiso 0.386(5) 1 calc R U P A 2
C10B C 0.0275(18) 1.0431(15) 0.2089(14) 0.077(3) Uani 0.386(5) 1 d D . P A 2
H10C H 0.016385 1.092406 0.145204 0.092 Uiso 0.386(5) 1 calc R U P A 2
H10D H -0.063153 1.003662 0.213990 0.092 Uiso 0.386(5) 1 calc R U P A 2

loop_
_atom_site_aniso_label
_atom_site_aniso_U_11
_atom_site_aniso_U_22
_atom_site_aniso_U_33
_atom_site_aniso_U_23
_atom_site_aniso_U_13
_atom_site_aniso_U_12
Os1 0.0713(3) 0.0365(2) 0.0415(2) 0.00666(16) 0.0384(2) 0.01162(19)
F1 0.120(4) 0.049(2) 0.086(3) -0.008(2) 0.067(3) 0.017(2)
F2 0.062(3) 0.130(4) 0.089(3) 0.068(3) 0.045(2) 0.023(3)
N1 0.048(3) 0.038(3) 0.040(2) 0.012(2) 0.027(2) 0.017(2)
N2 0.044(3) 0.037(2) 0.034(2) 0.008(2) 0.018(2) 0.014(2)
C11 0.043(3) 0.037(3) 0.035(3) 0.004(2) 0.016(2) 0.015(2)
C12 0.044(3) 0.032(3) 0.040(3) 0.010(2) 0.021(2) 0.014(2)
C13 0.056(4) 0.039(3) 0.039(3) 0.008(3) 0.021(3) 0.012(3)
C14 0.062(4) 0.036(3) 0.042(3) 0.010(3) 0.027(3) 0.008(3)
C15 0.049(3) 0.042(3) 0.042(3) 0.013(3) 0.025(3) 0.011(3)
C16 0.050(3) 0.045(3) 0.035(3) 0.010(2) 0.025(3) 0.011(3)
C17 0.046(3) 0.046(3) 0.032(3) 0.011(2) 0.024(2) 0.012(3)
C18 0.045(3) 0.047(3) 0.035(3) 0.005(2) 0.022(2) 0.014(3)
C19 0.049(3) 0.041(3) 0.034(3) 0.001(2) 0.021(2) 0.016(3)
C20 0.040(3) 0.041(3) 0.032(3) 0.006(2) 0.017(2) 0.017(2)
C21 0.047(3) 0.036(3) 0.039(3) 0.006(2) 0.022(3) 0.014(3)
C22 0.060(4) 0.061(4) 0.069(5) -0.002(4) 0.015(4) 0.029(4)
C23 0.077(5) 0.057(4) 0.086(6) -0.002(4) 0.029(4) 0.036(4)
C24 0.084(5) 0.042(4) 0.061(4) 0.001(3) 0.050(4) 0.016(4)
C25 0.062(4) 0.046(4) 0.049(4) -0.003(3) 0.022(3) 0.004(3)
C26 0.050(3) 0.044(3) 0.050(3) 0.010(3) 0.022(3) 0.014(3)
C27 0.048(3) 0.041(3) 0.042(3) 0.013(3) 0.029(3) 0.011(3)
C28 0.054(4) 0.061(4) 0.048(4) 0.019(3) 0.022(3) 0.010(3)
C29 0.045(4) 0.080(5) 0.069(5) 0.033(4) 0.026(3) 0.011(3)
C30 0.055(4) 0.076(5) 0.064(4) 0.042(4) 0.037(3) 0.024(4)
C31 0.058(4) 0.072(4) 0.048(4) 0.030(3) 0.029(3) 0.029(3)
C32 0.045(3) 0.053(3) 0.045(3) 0.018(3) 0.025(3) 0.017(3)
C1 0.071(4) 0.054(3) 0.048(3) 0.016(3) 0.036(3) 0.023(3)
C2 0.057(4) 0.068(4) 0.055(4) 0.021(4) 0.030(3) 0.024(4)
C3 0.059(4) 0.065(4) 0.055(4) 0.017(4) 0.023(3) 0.025(4)
C4 0.062(5) 0.071(5) 0.055(5) 0.020(4) 0.030(4) 0.028(4)
C5 0.054(5) 0.092(6) 0.067(5) 0.024(5) 0.035(4) 0.018(4)
C6 0.080(6) 0.079(6) 0.054(5) 0.013(4) 0.021(4) 0.038(5)
C7 0.060(5) 0.083(6) 0.066(5) 0.026(5) 0.028(4) 0.004(5)
C8 0.070(5) 0.079(5) 0.065(5) 0.025(4) 0.023(4) 0.030(4)
C9 0.055(4) 0.094(5) 0.073(5) 0.026(4) 0.030(4) 0.010(4)
C10 0.051(5) 0.092(7) 0.076(5) 0.028(5) 0.015(4) 0.019(5)
C1B 0.071(4) 0.054(3) 0.048(3) 0.016(3) 0.036(3) 0.023(3)
C2B 0.057(4) 0.068(4) 0.055(4) 0.021(4) 0.030(3) 0.024(4)
C3B 0.059(4) 0.065(4) 0.055(4) 0.017(4) 0.023(3) 0.025(4)
C4B 0.062(5) 0.071(5) 0.055(5) 0.020(4) 0.030(4) 0.028(4)
C5B 0.054(5) 0.092(6) 0.067(5) 0.024(5) 0.035(4) 0.018(4)
C6B 0.080(6) 0.079(6) 0.054(5) 0.013(4) 0.021(4) 0.038(5)
C7B 0.060(5) 0.083(6) 0.066(5) 0.026(5) 0.028(4) 0.004(5)
C8B 0.070(5) 0.079(5) 0.065(5) 0.025(4) 0.023(4) 0.030(4)
C9B 0.055(4) 0.094(5) 0.073(5) 0.026(4) 0.030(4) 0.010(4)
C10B 0.051(5) 0.092(7) 0.076(5) 0.028(5) 0.015(4) 0.019(5)

loop_
_atom_type_symbol
_atom_type_description
_atom_type_scat_dispersion_real
_atom_type_scat_dispersion_imag
_atom_type_scat_source
C C 0.0137 0.0067 'International Tables Vol C Tables 4.2.6.8 and 6.1.1.4'
H H 0.0000 0.0000 'International Tables Vol C Tables 4.2.6.8 and 6.1.1.4'
N N 0.0241 0.0134 'International Tables Vol C Tables 4.2.6.8 and 6.1.1.4'
Os Os -6.0803 4.9890 'International Tables Vol C Tables 4.2.6.8 and 6.1.1.4'
F F 0.0583 0.0400 'International Tables Vol C Tables 4.2.6.8 and 6.1.1.4'

loop_
_geom_angle_atom_site_label_1
_geom_angle_atom_site_label_2
_geom_angle_atom_site_label_3
_geom_angle
_geom_angle_site_symmetry_1
_geom_angle_site_symmetry_3
C1B Os1 C1B 180.0 . 2_676
C1 Os1 C1 180.0(9) 2_676 .
C1B Os1 N2 89.2(5) . .
C1B Os1 N2 90.8(5) 2_676 .
C1 Os1 N2 89.0(3) 2_676 .
C1 Os1 N2 91.0(3) . .
C1 Os1 N2 91.0(3) 2_676 2_676
C1 Os1 N2 89.0(3) . 2_676
N2 Os1 N2 180.0(3) . 2_676
C1 Os1 N1 89.9(3) 2_676 2_676
C1 Os1 N1 90.1(3) . 2_676
N2 Os1 N1 90.51(18) . 2_676
N2 Os1 N1 89.49(18) 2_676 2_676
C1B Os1 N1 90.6(4) . .
C1B Os1 N1 89.4(4) 2_676 .
C1 Os1 N1 90.1(3) 2_676 .
C1 Os1 N1 89.9(3) . .
N2 Os1 N1 89.49(18) . .
N2 Os1 N1 90.51(18) 2_676 .
N1 Os1 N1 180.0 2_676 .
C12 N1 C15 108.8(5) . .
C12 N1 Os1 124.9(4) . .
C15 N1 Os1 126.2(4) . .
C17 N2 C20 108.4(4) . .
C17 N2 Os1 126.5(4) . .
C20 N2 Os1 125.0(4) . .
C20 C11 C12 125.8(5) 2_676 .
C20 C11 C21 116.8(5) 2_676 .
C12 C11 C21 117.4(5) . .
N1 C12 C11 127.1(5) . .
N1 C12 C13 108.3(5) . .
C11 C12 C13 124.6(5) . .
C14 C13 C12 106.8(5) . .
C14 C13 H13 126.6 . .
C12 C13 H13 126.6 . .
C13 C14 C15 108.4(5) . .
C13 C14 H14 125.8 . .
C15 C14 H14 125.8 . .
N1 C15 C16 125.8(5) . .
N1 C15 C14 107.6(5) . .
C16 C15 C14 126.5(5) . .
C17 C16 C15 126.1(5) . .
C17 C16 C27 116.5(5) . .
C15 C16 C27 117.4(5) . .
N2 C17 C16 125.8(5) . .
N2 C17 C18 107.8(5) . .
C16 C17 C18 126.4(5) . .
C19 C18 C17 107.9(5) . .
C19 C18 H18 126.0 . .
C17 C18 H18 126.0 . .
C18 C19 C20 108.3(5) . .
C18 C19 H19 125.9 . .
C20 C19 H19 125.9 . .
N2 C20 C11 126.6(5) . 2_676
N2 C20 C19 107.5(5) . .
C11 C20 C19 125.9(5) 2_676 .
C26 C21 C22 119.0(6) . .
C26 C21 C11 120.2(5) . .
C22 C21 C11 120.8(5) . .
C21 C22 C23 120.6(7) . .
C21 C22 H22 119.7 . .
C23 C22 H22 119.7 . .
C24 C23 C22 118.8(7) . .
C24 C23 H23 120.6 . .
C22 C23 H23 120.6 . .
C23 C24 C25 122.7(6) . .
C23 C24 F1 118.7(7) . .
C25 C24 F1 118.7(7) . .
C24 C25 C26 118.3(6) . .
C24 C25 H25 120.8 . .
C26 C25 H25 120.8 . .
C21 C26 C25 120.7(6) . .
C21 C26 H26 119.7 . .
C25 C26 H26 119.7 . .
C28 C27 C32 118.4(5) . .
C28 C27 C16 121.1(5) . .
C32 C27 C16 120.5(5) . .
C29 C28 C27 121.0(6) . .
C29 C28 H28 119.5 . .
C27 C28 H28 119.5 . .
C30 C29 C28 118.4(7) . .
C30 C29 H29 120.8 . .
C28 C29 H29 120.8 . .
C31 C30 F2 118.2(6) . .
C31 C30 C29 123.2(6) . .
F2 C30 C29 118.6(6) . .
C30 C31 C32 118.2(6) . .
C30 C31 H31 120.9 . .
C32 C31 H31 120.9 . .
C27 C32 C31 120.8(6) . .
C27 C32 H32 119.6 . .
C31 C32 H32 119.6 . .
C2 C1 C3 106.8(7) . .
C2 C1 Os1 126.3(6) . .
C3 C1 Os1 126.7(5) . .
C1 C2 C4 109.1(8) . .
C1 C2 C5 108.9(9) . .
C4 C2 C5 109.5(8) . .
C1 C2 H2 109.8 . .
C4 C2 H2 109.8 . .
C5 C2 H2 109.8 . .
C1 C3 C6 109.0(8) . .
C1 C3 C7 109.2(8) . .
C6 C3 C7 109.9(9) . .
C1 C3 H3 109.6 . .
C6 C3 H3 109.6 . .
C7 C3 H3 109.6 . .
C8 C4 C2 110.5(8) . .
C8 C4 H4A 109.5 . .
C2 C4 H4A 109.5 . .
C8 C4 H4AB 109.5 . .
C2 C4 H4AB 109.5 . .
H4A C4 H4AB 108.1 . .
C9 C5 C2 110.7(9) . .
C9 C5 H5A 109.5 . .
C2 C5 H5A 109.5 . .
C9 C5 H5AB 109.5 . .
C2 C5 H5AB 109.5 . .
H5A C5 H5AB 108.1 . .
C8 C6 C3 110.7(9) . .
C8 C6 H6A 109.5 . .
C3 C6 H6A 109.5 . .
C8 C6 H6AB 109.5 . .
C3 C6 H6AB 109.5 . .
H6A C6 H6AB 108.1 . .
C9 C7 C3 109.9(9) . .
C9 C7 H7A 109.7 . .
C3 C7 H7A 109.7 . .
C9 C7 H7AB 109.7 . .
C3 C7 H7AB 109.7 . .
H7A C7 H7AB 108.2 . .
C4 C8 C6 106.9(9) . .
C4 C8 C10 113.2(9) . .
C6 C8 C10 107.1(10) . .
C4 C8 H8 109.9 . .
C6 C8 H8 109.9 . .
C10 C8 H8 109.9 . .
C5 C9 C7 104.6(10) . .
C5 C9 C10 113.9(10) . .
C7 C9 C10 109.2(10) . .
C5 C9 H9 109.7 . .
C7 C9 H9 109.7 . .
C10 C9 H9 109.7 . .
C8 C10 C9 110.8(9) . .
C8 C10 H10A 109.5 . .
C9 C10 H10A 109.5 . .
C8 C10 H10B 109.5 . .
C9 C10 H10B 109.5 . .
H10A C10 H10B 108.1 . .
C2B C1B C3B 114.8(9) . .
C2B C1B Os1 123.4(8) . .
C3B C1B Os1 121.7(8) . .
C1B C2B C5B 102.0(12) . .
C1B C2B C4B 102.4(12) . .
C5B C2B C4B 117.4(13) . .
C1B C2B H2B 111.4 . .
C5B C2B H2B 111.4 . .
C4B C2B H2B 111.4 . .
C1B C3B C7B 105.6(12) . .
C1B C3B C6B 102.8(12) . .
C7B C3B C6B 115.4(14) . .
C1B C3B H3B 110.8 . .
C7B C3B H3B 110.8 . .
C6B C3B H3B 110.8 . .
C8B C4B C2B 111.1(13) . .
C8B C4B H4BA 109.4 . .
C2B C4B H4BA 109.4 . .
C8B C4B H4BB 109.4 . .
C2B C4B H4BB 109.4 . .
H4BA C4B H4BB 108.0 . .
C9B C5B C2B 106.9(12) . .
C9B C5B H5BA 110.3 . .
C2B C5B H5BA 110.3 . .
C9B C5B H5BB 110.3 . .
C2B C5B H5BB 110.3 . .
H5BA C5B H5BB 108.6 . .
C8B C6B C3B 111.0(13) . .
C8B C6B H6BA 109.4 . .
C3B C6B H6BA 109.4 . .
C8B C6B H6BB 109.4 . .
C3B C6B H6BB 109.4 . .
H6BA C6B H6BB 108.0 . .
C9B C7B C3B 105.8(12) . .
C9B C7B H7BA 110.6 . .
C3B C7B H7BA 110.6 . .
C9B C7B H7BB 110.6 . .
C3B C7B H7BB 110.6 . .
H7BA C7B H7BB 108.7 . .
C6B C8B C4B 107.2(14) . .
C6B C8B C10B 110.3(13) . .
C4B C8B C10B 108.9(14) . .
C6B C8B H8B 110.1 . .
C4B C8B H8B 110.1 . .
C10B C8B H8B 110.1 . .
C5B C9B C7B 102.7(16) . .
C5B C9B C10B 115.7(15) . .
C7B C9B C10B 116.2(16) . .
C5B C9B H9B 107.2 . .
C7B C9B H9B 107.2 . .
C10B C9B H9B 107.2 . .
C8B C10B C9B 110.7(14) . .
C8B C10B H10C 109.5 . .
C9B C10B H10C 109.5 . .
C8B C10B H10D 109.5 . .
C9B C10B H10D 109.5 . .
H10C C10B H10D 108.1 . .

loop_
_geom_bond_atom_site_label_1
_geom_bond_atom_site_label_2
_geom_bond_distance
_geom_bond_site_symmetry_2
Os1 C1B 2.061(7) .
Os1 C1B 2.061(7) 2_676
Os1 C1 2.061(7) 2_676
Os1 C1 2.061(7) .
Os1 N2 2.062(4) .
Os1 N2 2.062(4) 2_676
Os1 N1 2.068(5) 2_676
Os1 N1 2.068(5) .
F1 C24 1.362(7) .
F2 C30 1.364(7) .
N1 C12 1.356(7) .
N1 C15 1.375(7) .
N2 C17 1.374(7) .
N2 C20 1.375(7) .
C11 C20 1.381(8) 2_676
C11 C12 1.391(7) .
C11 C21 1.507(7) .
C12 C13 1.459(8) .
C13 C14 1.344(8) .
C13 H13 0.9500 .
C14 C15 1.441(8) .
C14 H14 0.9500 .
C15 C16 1.397(8) .
C16 C17 1.390(8) .
C16 C27 1.507(7) .
C17 C18 1.445(8) .
C18 C19 1.331(8) .
C18 H18 0.9500 .
C19 C20 1.447(7) .
C19 H19 0.9500 .
C21 C26 1.366(8) .
C21 C22 1.373(9) .
C22 C23 1.388(10) .
C22 H22 0.9500 .
C23 C24 1.343(10) .
C23 H23 0.9500 .
C24 C25 1.352(10) .
C25 C26 1.395(9) .
C25 H25 0.9500 .
C26 H26 0.9500 .
C27 C28 1.387(9) .
C27 C32 1.391(8) .
C28 C29 1.382(9) .
C28 H28 0.9500 .
C29 C30 1.366(10) .
C29 H29 0.9500 .
C30 C31 1.352(10) .
C31 C32 1.393(8) .
C31 H31 0.9500 .
C32 H32 0.9500 .
C1 C2 1.510(7) .
C1 C3 1.510(7) .
C2 C4 1.569(6) .
C2 C5 1.569(6) .
C2 H2 1.0000 .
C3 C6 1.569(6) .
C3 C7 1.569(6) .
C3 H3 1.0000 .
C4 C8 1.481(7) .
C4 H4A 0.9900 .
C4 H4AB 0.9900 .
C5 C9 1.481(7) .
C5 H5A 0.9900 .
C5 H5AB 0.9900 .
C6 C8 1.481(7) .
C6 H6A 0.9900 .
C6 H6AB 0.9900 .
C7 C9 1.481(7) .
C7 H7A 0.9900 .
C7 H7AB 0.9900 .
C8 C10 1.527(8) .
C8 H8 1.0000 .
C9 C10 1.527(8) .
C9 H9 1.0000 .
C10 H10A 0.9900 .
C10 H10B 0.9900 .
C1B C2B 1.510(7) .
C1B C3B 1.510(7) .
C2B C5B 1.569(6) .
C2B C4B 1.569(6) .
C2B H2B 1.0000 .
C3B C7B 1.569(6) .
C3B C6B 1.569(6) .
C3B H3B 1.0000 .
C4B C8B 1.481(7) .
C4B H4BA 0.9900 .
C4B H4BB 0.9900 .
C5B C9B 1.481(7) .
C5B H5BA 0.9900 .
C5B H5BB 0.9900 .
C6B C8B 1.481(7) .
C6B H6BA 0.9900 .
C6B H6BB 0.9900 .
C7B C9B 1.481(7) .
C7B H7BA 0.9900 .
C7B H7BB 0.9900 .
C8B C10B 1.527(8) .
C8B H8B 1.0000 .
C9B C10B 1.527(8) .
C9B H9B 1.0000 .
C10B H10C 0.9900 .
C10B H10D 0.9900 .
